data_1570938
loop_
_publ_author_name
'An, Bohang'
'Cui, Hao'
'Zheng, Chao'
'Chen, Ji-Lin'
'Lan, Feng'
'You, Shu-Li'
'Zhang, Xiao'

_publ_section_title
;
 Tunable C-H functionalization and dearomatization enabled by an organic
 photocatalyst.
;
_journal_issue 11
_journal_name_full 'Chemical science'
_journal_page_first 4114
_journal_page_last 4120
_journal_paper_doi 10.1039/d4sc00120f
_journal_volume 15
_journal_year 2024
_chemical_formula_sum 'C26 H17 Cl N3 O2'
_chemical_formula_weight 438.88
_space_group_crystal_system monoclinic
_space_group_IT_number 15
_space_group_name_Hall '-C 2yc'
_space_group_name_H-M_alt 'C 1 2/c 1'
_atom_sites_solution_hydrogens geom
_audit_creation_method SHELXL-2018/3
_audit_update_record
;
2023-06-23 deposited with the CCDC.	2024-02-06 downloaded from the CCDC.
;
_cell_angle_alpha 90
_cell_angle_beta 132.054(8)
_cell_angle_gamma 90
_cell_formula_units_Z 8
_cell_length_a 30.8340(15)
_cell_length_b 7.8320(2)
_cell_length_c 22.5177(11)
_cell_measurement_reflns_used 9232
_cell_measurement_temperature 261(2)
_cell_measurement_theta_max 76.3560
_cell_measurement_theta_min 2.8430
_cell_volume 4037.7(6)
_computing_structure_refinement 'SHELXL-2018/3 (Sheldrick, 2018)'
_computing_structure_solution 'SHELXT 2014/5 (Sheldrick, 2014)'
_diffrn_ambient_temperature 261(2)
_diffrn_measured_fraction_theta_full 0.998
_diffrn_measured_fraction_theta_max 0.983
_diffrn_measurement_device_type 'XtaLAB Synergy R, HyPix'
_diffrn_radiation_type CuK\a
_diffrn_radiation_wavelength 1.54184
_diffrn_reflns_av_R_equivalents 0.0900
_diffrn_reflns_av_unetI/netI 0.0495
_diffrn_reflns_Laue_measured_fraction_full 0.998
_diffrn_reflns_Laue_measured_fraction_max 0.983
_diffrn_reflns_limit_h_max 37
_diffrn_reflns_limit_h_min -38
_diffrn_reflns_limit_k_max 9
_diffrn_reflns_limit_k_min -9
_diffrn_reflns_limit_l_max 28
_diffrn_reflns_limit_l_min -28
_diffrn_reflns_number 21560
_diffrn_reflns_point_group_measured_fraction_full 0.998
_diffrn_reflns_point_group_measured_fraction_max 0.983
_diffrn_reflns_theta_full 67.684
_diffrn_reflns_theta_max 78.565
_diffrn_reflns_theta_min 3.862
_exptl_absorpt_coefficient_mu 1.925
_exptl_absorpt_correction_T_max 1.00000
_exptl_absorpt_correction_T_min 0.13661
_exptl_absorpt_correction_type multi-scan
_exptl_absorpt_process_details sadabs
_exptl_crystal_colour black
_exptl_crystal_density_diffrn 1.444
_exptl_crystal_density_method 'not measured'
_exptl_crystal_description block
_exptl_crystal_F_000 1816
_exptl_crystal_size_max 0.320
_exptl_crystal_size_mid 0.250
_exptl_crystal_size_min 0.130
_refine_diff_density_max 0.581
_refine_diff_density_min -0.691
_refine_diff_density_rms 0.111
_refine_ls_extinction_method none
_refine_ls_goodness_of_fit_ref 1.075
_refine_ls_hydrogen_treatment constr
_refine_ls_matrix_type full
_refine_ls_number_parameters 290
_refine_ls_number_reflns 4262
_refine_ls_number_restraints 1
_refine_ls_restrained_S_all 1.075
_refine_ls_R_factor_all 0.0965
_refine_ls_R_factor_gt 0.0873
_refine_ls_shift/su_max 0.000
_refine_ls_shift/su_mean 0.000
_refine_ls_structure_factor_coef Fsqd
_refine_ls_weighting_details 'w=1/[\s^2^(Fo^2^)+(0.1824P)^2^+1.9874P] where P=(Fo^2^+2Fc^2^)/3'
_refine_ls_weighting_scheme calc
_refine_ls_wR_factor_gt 0.2537
_refine_ls_wR_factor_ref 0.2661
_reflns_Friedel_coverage 0.000
_reflns_number_gt 3547
_reflns_number_total 4262
_reflns_threshold_expression 'I > 2\s(I)'
_cod_data_source_file d4sc00120f2.cif
_cod_data_source_block abh-2_auto
_cod_depositor_comments 'Adding full bibliography for 1570938--1570942.cif.'
_cod_original_cell_volume 4037.7(5)
_cod_original_sg_symbol_H-M 'C 2/c'
_cod_database_code 1570938
_shelx_shelxl_version_number 2018/3
_shelx_space_group_comment
;
The symmetry employed for this shelxl refinement is uniquely defined
by the following loop, which should always be used as a source of
symmetry information in preference to the above space-group names.
They are only intended as comments.
;
_shelx_estimated_absorpt_t_min 0.578
_shelx_estimated_absorpt_t_max 0.788

loop_
_space_group_symop_operation_xyz
'x, y, z'
'-x, y, -z+1/2'
'x+1/2, y+1/2, z'
'-x+1/2, y+1/2, -z+1/2'
'-x, -y, -z'
'x, -y, z-1/2'
'-x+1/2, -y+1/2, -z'
'x+1/2, -y+1/2, z-1/2'

loop_
_atom_site_label
_atom_site_type_symbol
_atom_site_fract_x
_atom_site_fract_y
_atom_site_fract_z
_atom_site_U_iso_or_equiv
_atom_site_adp_type
_atom_site_occupancy
_atom_site_site_symmetry_order
_atom_site_calc_flag
_atom_site_refinement_flags_posn
_atom_site_refinement_flags_adp
_atom_site_refinement_flags_occupancy
_atom_site_disorder_assembly
_atom_site_disorder_group
C1 C 0.32077(11) 0.4252(3) 0.57369(14) 0.0427(5) Uani 1 1 d . . . . .
C2 C 0.29573(11) 0.3743(3) 0.49611(14) 0.0449(5) Uani 1 1 d . . . . .
C3 C 0.23938(11) 0.4268(3) 0.42829(14) 0.0450(5) Uani 1 1 d . . . . .
C4 C 0.20735(11) 0.5256(3) 0.43990(15) 0.0451(5) Uani 1 1 d . . . . .
C5 C 0.23162(10) 0.5789(3) 0.51768(14) 0.0427(5) Uani 1 1 d . . . . .
C6 C 0.28958(10) 0.5297(3) 0.58519(14) 0.0426(5) Uani 1 1 d . . . . .
C7 C 0.38188(11) 0.4715(3) 0.70465(15) 0.0472(6) Uani 1 1 d . . . . .
C8 C 0.32978(11) 0.5615(3) 0.67055(14) 0.0455(5) Uani 1 1 d . . . . .
C9 C 0.32863(12) 0.6564(4) 0.72158(17) 0.0562(7) Uani 1 1 d . . . . .
H9 H 0.295438 0.718566 0.701089 0.067 Uiso 1 1 calc R U . . .
C10 C 0.37664(13) 0.6585(5) 0.80259(18) 0.0679(9) Uani 1 1 d . . . . .
H10 H 0.375282 0.721426 0.836348 0.081 Uiso 1 1 calc R U . . .
C11 C 0.42736(13) 0.5676(5) 0.83486(18) 0.0663(8) Uani 1 1 d . . . . .
H11 H 0.459080 0.570304 0.889733 0.080 Uiso 1 1 calc R U . . .
C12 C 0.43093(12) 0.4741(4) 0.78636(17) 0.0580(7) Uani 1 1 d . . . . .
H12 H 0.464755 0.415077 0.807350 0.070 Uiso 1 1 calc R U . . .
C13 C 0.27877(12) 0.2613(3) 0.39072(15) 0.0502(6) Uani 1 1 d . . . . .
C14 C 0.28232(14) 0.1688(4) 0.34199(18) 0.0581(7) Uani 1 1 d . . . . .
H14 H 0.315515 0.105807 0.363118 0.070 Uiso 1 1 calc R U . . .
C15 C 0.23458(16) 0.1731(4) 0.26036(19) 0.0649(8) Uani 1 1 d . . . . .
H15 H 0.235509 0.110754 0.226067 0.078 Uiso 1 1 calc R U . . .
C16 C 0.18508(16) 0.2696(4) 0.22881(18) 0.0663(8) Uani 1 1 d . . . . .
H16 H 0.154022 0.272168 0.173716 0.080 Uiso 1 1 calc R U . . .
C17 C 0.18121(14) 0.3610(4) 0.27737(17) 0.0576(7) Uani 1 1 d . . . . .
H17 H 0.148009 0.424728 0.255584 0.069 Uiso 1 1 calc R U . . .
C18 C 0.22820(12) 0.3561(3) 0.36007(15) 0.0486(6) Uani 1 1 d . . . . .
C19 C 0.13731(11) 0.6744(3) 0.42138(16) 0.0504(6) Uani 1 1 d . . . . .
C20 C 0.08521(12) 0.7600(4) 0.38666(19) 0.0625(8) Uani 1 1 d . . . . .
H20 H 0.053994 0.760254 0.331599 0.075 Uiso 1 1 calc R U . . .
C21 C 0.08217(13) 0.8435(4) 0.4373(2) 0.0658(8) Uani 1 1 d . . . . .
H21 H 0.048498 0.904218 0.415790 0.079 Uiso 1 1 calc R U . . .
C22 C 0.12811(14) 0.8401(4) 0.5201(2) 0.0635(8) Uani 1 1 d . . . . .
H22 H 0.124167 0.895205 0.552834 0.076 Uiso 1 1 calc R U . . .
C23 C 0.17956(12) 0.7553(4) 0.55392(17) 0.0545(6) Uani 1 1 d . . . . .
H23 H 0.210029 0.753407 0.609176 0.065 Uiso 1 1 calc R U . . .
C24 C 0.18545(11) 0.6732(3) 0.50498(15) 0.0452(5) Uani 1 1 d . . . . .
C25 C 0.48155(13) 0.1053(4) 0.64455(17) 0.0559(6) Uani 1 1 d . . . . .
C26 C 0.49808(17) 0.0629(6) 0.5961(2) 0.0763(10) Uani 1 1 d . . . . .
H26A H 0.494606 -0.059328 0.586988 0.092 Uiso 1 1 calc R U . . .
H26B H 0.538584 0.094053 0.626782 0.092 Uiso 1 1 calc R U . . .
N1 N 0.37469(9) 0.3879(3) 0.64485(13) 0.0472(5) Uani 1 1 d . . . . .
H1 H 0.400078 0.322900 0.651386 0.057 Uiso 1 1 calc R U . . .
N2 N 0.31914(10) 0.2754(3) 0.47375(13) 0.0489(5) Uani 1 1 d . . . . .
H2 H 0.353215 0.229207 0.505692 0.059 Uiso 1 1 calc R U . . .
N3 N 0.15147(10) 0.5824(3) 0.38420(13) 0.0518(5) Uani 1 1 d . . . . .
H3 H 0.128499 0.563874 0.333607 0.062 Uiso 1 1 calc R U . . .
Cl1 Cl 0.45442(7) 0.1683(3) 0.50390(7) 0.1344(7) Uani 1 1 d . . . . .
O5 O 0.43840(10) 0.1863(3) 0.61742(14) 0.0654(6) Uani 1 1 d . . . . .
O4 O 0.51868(10) 0.0453(3) 0.71543(13) 0.0684(6) Uani 1 1 d . . . A -1
H4 H 0.533888 0.124014 0.747737 0.103 Uiso 1 1 calc DR U . A -1

loop_
_atom_site_aniso_label
_atom_site_aniso_U_11
_atom_site_aniso_U_22
_atom_site_aniso_U_33
_atom_site_aniso_U_23
_atom_site_aniso_U_13
_atom_site_aniso_U_12
C1 0.0475(11) 0.0332(11) 0.0450(12) 0.0005(9) 0.0300(10) -0.0011(9)
C2 0.0527(12) 0.0340(11) 0.0483(12) -0.0004(9) 0.0339(11) -0.0037(9)
C3 0.0512(12) 0.0361(12) 0.0442(12) -0.0022(9) 0.0305(11) -0.0057(9)
C4 0.0502(12) 0.0340(11) 0.0455(11) 0.0015(9) 0.0298(10) -0.0036(9)
C5 0.0475(12) 0.0330(11) 0.0478(12) 0.0000(9) 0.0320(10) -0.0034(9)
C6 0.0475(12) 0.0326(11) 0.0453(12) -0.0010(9) 0.0301(10) -0.0025(9)
C7 0.0493(12) 0.0405(12) 0.0479(12) -0.0055(10) 0.0310(11) -0.0053(10)
C8 0.0482(12) 0.0374(12) 0.0468(12) -0.0018(9) 0.0301(11) -0.0041(9)
C9 0.0502(13) 0.0613(17) 0.0507(14) -0.0093(12) 0.0311(12) 0.0006(12)
C10 0.0579(15) 0.084(2) 0.0527(15) -0.0206(15) 0.0335(14) -0.0023(15)
C11 0.0497(14) 0.081(2) 0.0470(13) -0.0141(14) 0.0234(12) -0.0038(13)
C12 0.0480(13) 0.0613(17) 0.0521(14) -0.0065(12) 0.0283(12) 0.0006(12)
C13 0.0613(14) 0.0423(13) 0.0467(12) -0.0023(10) 0.0361(12) -0.0100(11)
C14 0.0729(17) 0.0517(16) 0.0606(15) -0.0028(12) 0.0492(15) -0.0059(13)
C15 0.088(2) 0.0621(18) 0.0560(15) -0.0110(13) 0.0530(16) -0.0130(15)
C16 0.083(2) 0.0653(18) 0.0464(13) -0.0059(13) 0.0418(14) -0.0159(16)
C17 0.0629(15) 0.0532(15) 0.0482(13) -0.0010(11) 0.0337(13) -0.0065(12)
C18 0.0602(14) 0.0384(12) 0.0484(13) -0.0023(10) 0.0369(12) -0.0083(10)
C19 0.0487(12) 0.0452(13) 0.0515(13) 0.0053(10) 0.0311(11) -0.0041(10)
C20 0.0477(13) 0.0643(18) 0.0576(15) 0.0107(13) 0.0280(12) 0.0002(12)
C21 0.0510(14) 0.0650(19) 0.078(2) 0.0147(15) 0.0417(15) 0.0125(13)
C22 0.0612(15) 0.0638(18) 0.0710(18) 0.0102(14) 0.0465(15) 0.0123(13)
C23 0.0528(13) 0.0550(15) 0.0531(13) 0.0053(11) 0.0344(12) 0.0062(11)
C24 0.0488(12) 0.0351(12) 0.0484(12) 0.0050(9) 0.0312(10) -0.0009(9)
C25 0.0645(15) 0.0491(15) 0.0567(14) 0.0013(11) 0.0417(13) 0.0007(12)
C26 0.082(2) 0.092(2) 0.0605(17) 0.0114(17) 0.0500(17) 0.0211(19)
N1 0.0482(10) 0.0403(11) 0.0493(11) -0.0035(8) 0.0311(9) 0.0014(8)
N2 0.0557(11) 0.0417(11) 0.0478(11) -0.0006(8) 0.0341(10) 0.0001(9)
N3 0.0486(11) 0.0521(12) 0.0425(10) 0.0005(9) 0.0254(9) -0.0036(9)
Cl1 0.1336(11) 0.2084(18) 0.0763(7) 0.0545(9) 0.0765(8) 0.0699(11)
O5 0.0678(12) 0.0662(13) 0.0663(12) 0.0052(10) 0.0466(11) 0.0125(10)
O4 0.0713(13) 0.0775(15) 0.0518(11) 0.0059(10) 0.0393(10) 0.0097(11)

loop_
_atom_type_symbol
_atom_type_description
_atom_type_scat_dispersion_real
_atom_type_scat_dispersion_imag
_atom_type_scat_source
C C 0.0181 0.0091 'International Tables Vol C Tables 4.2.6.8 and 6.1.1.4'
H H 0.0000 0.0000 'International Tables Vol C Tables 4.2.6.8 and 6.1.1.4'
Cl Cl 0.3639 0.7018 'International Tables Vol C Tables 4.2.6.8 and 6.1.1.4'
N N 0.0311 0.0180 'International Tables Vol C Tables 4.2.6.8 and 6.1.1.4'
O O 0.0492 0.0322 'International Tables Vol C Tables 4.2.6.8 and 6.1.1.4'

loop_
_geom_angle_atom_site_label_1
_geom_angle_atom_site_label_2
_geom_angle_atom_site_label_3
_geom_angle
_geom_angle_site_symmetry_1
_geom_angle_site_symmetry_3
_geom_angle_publ_flag
N1 C1 C6 110.7(2) . . ?
N1 C1 C2 128.4(2) . . ?
C6 C1 C2 120.9(2) . . ?
N2 C2 C3 109.9(2) . . ?
N2 C2 C1 129.0(2) . . ?
C3 C2 C1 121.1(2) . . ?
C2 C3 C4 118.0(2) . . ?
C2 C3 C18 106.6(2) . . ?
C4 C3 C18 135.4(2) . . ?
N3 C4 C3 128.4(2) . . ?
N3 C4 C5 109.6(2) . . ?
C3 C4 C5 122.0(2) . . ?
C6 C5 C4 118.9(2) . . ?
C6 C5 C24 135.6(2) . . ?
C4 C5 C24 105.5(2) . . ?
C1 C6 C5 119.0(2) . . ?
C1 C6 C8 105.1(2) . . ?
C5 C6 C8 135.9(2) . . ?
N1 C7 C12 128.3(2) . . ?
N1 C7 C8 109.0(2) . . ?
C12 C7 C8 122.7(2) . . ?
C9 C8 C7 117.7(2) . . ?
C9 C8 C6 135.7(2) . . ?
C7 C8 C6 106.5(2) . . ?
C10 C9 C8 120.1(3) . . ?
C10 C9 H9 120.0 . . ?
C8 C9 H9 120.0 . . ?
C9 C10 C11 121.1(3) . . ?
C9 C10 H10 119.4 . . ?
C11 C10 H10 119.4 . . ?
C12 C11 C10 120.9(3) . . ?
C12 C11 H11 119.6 . . ?
C10 C11 H11 119.6 . . ?
C11 C12 C7 117.5(3) . . ?
C11 C12 H12 121.3 . . ?
C7 C12 H12 121.3 . . ?
C14 C13 N2 129.3(3) . . ?
C14 C13 C18 122.3(3) . . ?
N2 C13 C18 108.3(2) . . ?
C13 C14 C15 117.5(3) . . ?
C13 C14 H14 121.2 . . ?
C15 C14 H14 121.2 . . ?
C14 C15 C16 121.0(3) . . ?
C14 C15 H15 119.5 . . ?
C16 C15 H15 119.5 . . ?
C17 C16 C15 121.6(3) . . ?
C17 C16 H16 119.2 . . ?
C15 C16 H16 119.2 . . ?
C16 C17 C18 118.6(3) . . ?
C16 C17 H17 120.7 . . ?
C18 C17 H17 120.7 . . ?
C17 C18 C13 118.9(2) . . ?
C17 C18 C3 134.7(3) . . ?
C13 C18 C3 106.4(2) . . ?
N3 C19 C20 128.5(3) . . ?
N3 C19 C24 109.1(2) . . ?
C20 C19 C24 122.3(3) . . ?
C21 C20 C19 117.1(3) . . ?
C21 C20 H20 121.4 . . ?
C19 C20 H20 121.4 . . ?
C20 C21 C22 121.9(3) . . ?
C20 C21 H21 119.0 . . ?
C22 C21 H21 119.0 . . ?
C23 C22 C21 120.5(3) . . ?
C23 C22 H22 119.7 . . ?
C21 C22 H22 119.7 . . ?
C22 C23 C24 119.7(3) . . ?
C22 C23 H23 120.1 . . ?
C24 C23 H23 120.1 . . ?
C23 C24 C19 118.3(2) . . ?
C23 C24 C5 135.3(2) . . ?
C19 C24 C5 106.4(2) . . ?
O5 C25 O4 126.0(3) . . ?
O5 C25 C26 122.6(3) . . ?
O4 C25 C26 111.5(3) . . ?
C25 C26 Cl1 112.8(2) . . ?
C25 C26 H26A 109.0 . . ?
Cl1 C26 H26A 109.0 . . ?
C25 C26 H26B 109.0 . . ?
Cl1 C26 H26B 109.0 . . ?
H26A C26 H26B 107.8 . . ?
C1 N1 C7 108.7(2) . . ?
C1 N1 H1 125.7 . . ?
C7 N1 H1 125.7 . . ?
C2 N2 C13 108.8(2) . . ?
C2 N2 H2 125.6 . . ?
C13 N2 H2 125.6 . . ?
C4 N3 C19 109.4(2) . . ?
C4 N3 H3 125.3 . . ?
C19 N3 H3 125.3 . . ?
C25 O4 H4 109.5 . . ?

loop_
_geom_bond_atom_site_label_1
_geom_bond_atom_site_label_2
_geom_bond_distance
_geom_bond_site_symmetry_2
_geom_bond_publ_flag
C1 N1 1.359(3) . ?
C1 C6 1.413(4) . ?
C1 C2 1.414(3) . ?
C2 N2 1.365(3) . ?
C2 C3 1.402(4) . ?
C3 C4 1.410(4) . ?
C3 C18 1.441(3) . ?
C4 N3 1.358(3) . ?
C4 C5 1.430(3) . ?
C5 C6 1.419(3) . ?
C5 C24 1.452(4) . ?
C6 C8 1.450(3) . ?
C7 N1 1.375(3) . ?
C7 C12 1.395(4) . ?
C7 C8 1.419(4) . ?
C8 C9 1.389(4) . ?
C9 C10 1.379(4) . ?
C9 H9 0.9300 . ?
C10 C11 1.399(5) . ?
C10 H10 0.9300 . ?
C11 C12 1.379(4) . ?
C11 H11 0.9300 . ?
C12 H12 0.9300 . ?
C13 C14 1.379(4) . ?
C13 N2 1.393(3) . ?
C13 C18 1.420(4) . ?
C14 C15 1.386(4) . ?
C14 H14 0.9300 . ?
C15 C16 1.397(5) . ?
C15 H15 0.9300 . ?
C16 C17 1.378(5) . ?
C16 H16 0.9300 . ?
C17 C18 1.398(4) . ?
C17 H17 0.9300 . ?
C19 N3 1.379(4) . ?
C19 C20 1.400(4) . ?
C19 C24 1.415(3) . ?
C20 C21 1.371(5) . ?
C20 H20 0.9300 . ?
C21 C22 1.395(5) . ?
C21 H21 0.9300 . ?
C22 C23 1.385(4) . ?
C22 H22 0.9300 . ?
C23 C24 1.389(4) . ?
C23 H23 0.9300 . ?
C25 O5 1.207(4) . ?
C25 O4 1.277(4) . ?
C25 C26 1.517(4) . ?
C26 Cl1 1.750(4) . ?
C26 H26A 0.9700 . ?
C26 H26B 0.9700 . ?
N1 H1 0.8600 . ?
N2 H2 0.8600 . ?
N3 H3 0.8600 . ?
O4 H4 0.8200 . ?

loop_
_geom_torsion_atom_site_label_1
_geom_torsion_atom_site_label_2
_geom_torsion_atom_site_label_3
_geom_torsion_atom_site_label_4
_geom_torsion
_geom_torsion_site_symmetry_1
_geom_torsion_site_symmetry_2
_geom_torsion_site_symmetry_3
_geom_torsion_site_symmetry_4
_geom_torsion_publ_flag
N1 C1 C2 N2 0.5(4) . . . . ?
C6 C1 C2 N2 179.8(2) . . . . ?
N1 C1 C2 C3 -178.9(2) . . . . ?
C6 C1 C2 C3 0.4(4) . . . . ?
N2 C2 C3 C4 177.7(2) . . . . ?
C1 C2 C3 C4 -2.8(3) . . . . ?
N2 C2 C3 C18 -0.7(3) . . . . ?
C1 C2 C3 C18 178.8(2) . . . . ?
C2 C3 C4 N3 -176.1(2) . . . . ?
C18 C3 C4 N3 1.7(5) . . . . ?
C2 C3 C4 C5 2.8(3) . . . . ?
C18 C3 C4 C5 -179.4(3) . . . . ?
N3 C4 C5 C6 178.6(2) . . . . ?
C3 C4 C5 C6 -0.5(3) . . . . ?
N3 C4 C5 C24 0.3(3) . . . . ?
C3 C4 C5 C24 -178.8(2) . . . . ?
N1 C1 C6 C5 -178.5(2) . . . . ?
C2 C1 C6 C5 2.0(3) . . . . ?
N1 C1 C6 C8 2.3(3) . . . . ?
C2 C1 C6 C8 -177.1(2) . . . . ?
C4 C5 C6 C1 -2.0(3) . . . . ?
C24 C5 C6 C1 175.7(2) . . . . ?
C4 C5 C6 C8 176.8(2) . . . . ?
C24 C5 C6 C8 -5.5(5) . . . . ?
N1 C7 C8 C9 -179.2(2) . . . . ?
C12 C7 C8 C9 0.5(4) . . . . ?
N1 C7 C8 C6 -0.4(3) . . . . ?
C12 C7 C8 C6 179.3(2) . . . . ?
C1 C6 C8 C9 177.4(3) . . . . ?
C5 C6 C8 C9 -1.5(5) . . . . ?
C1 C6 C8 C7 -1.1(3) . . . . ?
C5 C6 C8 C7 180.0(3) . . . . ?
C7 C8 C9 C10 -1.2(4) . . . . ?
C6 C8 C9 C10 -179.5(3) . . . . ?
C8 C9 C10 C11 0.7(5) . . . . ?
C9 C10 C11 C12 0.5(6) . . . . ?
C10 C11 C12 C7 -1.1(5) . . . . ?
N1 C7 C12 C11 -179.7(3) . . . . ?
C8 C7 C12 C11 0.6(4) . . . . ?
N2 C13 C14 C15 178.0(3) . . . . ?
C18 C13 C14 C15 1.1(4) . . . . ?
C13 C14 C15 C16 0.8(4) . . . . ?
C14 C15 C16 C17 -1.4(5) . . . . ?
C15 C16 C17 C18 0.0(4) . . . . ?
C16 C17 C18 C13 1.9(4) . . . . ?
C16 C17 C18 C3 -177.3(3) . . . . ?
C14 C13 C18 C17 -2.5(4) . . . . ?
N2 C13 C18 C17 -180.0(2) . . . . ?
C14 C13 C18 C3 176.9(2) . . . . ?
N2 C13 C18 C3 -0.6(3) . . . . ?
C2 C3 C18 C17 180.0(3) . . . . ?
C4 C3 C18 C17 2.0(5) . . . . ?
C2 C3 C18 C13 0.8(3) . . . . ?
C4 C3 C18 C13 -177.2(3) . . . . ?
N3 C19 C20 C21 -179.7(3) . . . . ?
C24 C19 C20 C21 -0.3(4) . . . . ?
C19 C20 C21 C22 -1.8(5) . . . . ?
C20 C21 C22 C23 2.0(5) . . . . ?
C21 C22 C23 C24 0.1(5) . . . . ?
C22 C23 C24 C19 -2.1(4) . . . . ?
C22 C23 C24 C5 177.8(3) . . . . ?
N3 C19 C24 C23 -178.2(2) . . . . ?
C20 C19 C24 C23 2.3(4) . . . . ?
N3 C19 C24 C5 1.9(3) . . . . ?
C20 C19 C24 C5 -177.6(2) . . . . ?
C6 C5 C24 C23 0.9(5) . . . . ?
C4 C5 C24 C23 178.8(3) . . . . ?
C6 C5 C24 C19 -179.2(3) . . . . ?
C4 C5 C24 C19 -1.3(3) . . . . ?
O5 C25 C26 Cl1 8.5(5) . . . . ?
O4 C25 C26 Cl1 -171.3(3) . . . . ?
C6 C1 N1 C7 -2.6(3) . . . . ?
C2 C1 N1 C7 176.7(2) . . . . ?
C12 C7 N1 C1 -177.9(3) . . . . ?
C8 C7 N1 C1 1.8(3) . . . . ?
C3 C2 N2 C13 0.3(3) . . . . ?
C1 C2 N2 C13 -179.2(2) . . . . ?
C14 C13 N2 C2 -177.0(3) . . . . ?
C18 C13 N2 C2 0.2(3) . . . . ?
C3 C4 N3 C19 179.9(2) . . . . ?
C5 C4 N3 C19 0.9(3) . . . . ?
C20 C19 N3 C4 177.7(3) . . . . ?
C24 C19 N3 C4 -1.7(3) . . . . ?
